data_4070719
loop_
_publ_author_name
'Cabeza, Javier A.'
'del R\'io, Ignacio'
'Miguel, Daniel'
'P\'erez-Carre\~no, Enrique'
'S\'anchez-Vega, M. Gabriela'

_publ_section_title
;
 Reactivity of N-Heterocyclic Carbenes with [Ru3(CO)12] and [Os3(CO)12].
 Influence of Ligand Volume and Electronic Effects
;
_journal_issue 2
_journal_name_full Organometallics
_journal_page_first 211
_journal_paper_doi 10.1021/om7009655
_journal_volume 27
_journal_year 2008
_chemical_formula_sum 'C16 H8 N2 O11 Ru3'
_chemical_formula_weight 707.45
_chemical_name_systematic
;
  ?
;
_space_group_IT_number 14
_symmetry_cell_setting monoclinic
_symmetry_space_group_name_Hall '-P 2yn'
_symmetry_space_group_name_H-M 'P 1 21/n 1'
_atom_sites_solution_hydrogens geom
_atom_sites_solution_primary direct
_atom_sites_solution_secondary difmap
_audit_creation_method SHELXL-97
_cell_angle_alpha 90.00
_cell_angle_beta 110.200(10)
_cell_angle_gamma 90.00
_cell_formula_units_Z 4
_cell_length_a 8.512(5)
_cell_length_b 22.951(12)
_cell_length_c 11.753(6)
_cell_measurement_temperature 296(2)
_cell_volume 2155(2)
_computing_cell_refinement 'Bruker SMART'
_computing_data_collection 'Bruker SMART'
_computing_data_reduction 'Bruker SHELXTL'
_computing_molecular_graphics 'Bruker SHELXTL'
_computing_publication_material 'Bruker SHELXTL'
_computing_structure_refinement 'SHELXL-97 (Sheldrick, 1997)'
_computing_structure_solution 'SHELXS-97 (Sheldrick, 1990)'
_diffrn_ambient_temperature 296(2)
_diffrn_measured_fraction_theta_full 0.994
_diffrn_measured_fraction_theta_max 0.994
_diffrn_measurement_device_type 'CCD area detector'
_diffrn_measurement_method 'phi and omega scans'
_diffrn_radiation_monochromator graphite
_diffrn_radiation_source 'fine-focus sealed tube'
_diffrn_radiation_type MoK\a
_diffrn_radiation_wavelength 0.71073
_diffrn_reflns_av_R_equivalents 0.0231
_diffrn_reflns_av_sigmaI/netI 0.0183
_diffrn_reflns_limit_h_max 8
_diffrn_reflns_limit_h_min -9
_diffrn_reflns_limit_k_max 25
_diffrn_reflns_limit_k_min -25
_diffrn_reflns_limit_l_max 13
_diffrn_reflns_limit_l_min -9
_diffrn_reflns_number 9508
_diffrn_reflns_theta_full 23.33
_diffrn_reflns_theta_max 23.33
_diffrn_reflns_theta_min 1.77
_exptl_absorpt_coefficient_mu 2.136
_exptl_absorpt_correction_T_max 1.000000
_exptl_absorpt_correction_T_min 0.792079
_exptl_absorpt_correction_type SADABS
_exptl_crystal_colour RED
_exptl_crystal_density_diffrn 2.181
_exptl_crystal_density_method 'not measured'
_exptl_crystal_description PRISM
_exptl_crystal_F_000 1352
_exptl_crystal_size_max 0.23
_exptl_crystal_size_mid 0.14
_exptl_crystal_size_min 0.12
_refine_diff_density_max 0.378
_refine_diff_density_min -0.408
_refine_diff_density_rms 0.084
_refine_ls_extinction_coef 0.00583(18)
_refine_ls_extinction_expression Fc^*^=kFc[1+0.001xFc^2^\l^3^/sin(2\q)]^-1/4^
_refine_ls_extinction_method SHELXL
_refine_ls_goodness_of_fit_ref 1.111
_refine_ls_hydrogen_treatment mixed
_refine_ls_matrix_type full
_refine_ls_number_parameters 292
_refine_ls_number_reflns 3108
_refine_ls_number_restraints 0
_refine_ls_restrained_S_all 1.111
_refine_ls_R_factor_all 0.0259
_refine_ls_R_factor_gt 0.0230
_refine_ls_shift/su_max 0.001
_refine_ls_shift/su_mean 0.000
_refine_ls_structure_factor_coef Fsqd
_refine_ls_weighting_details 'calc w=1/[\s^2^(Fo^2^)+(0.0257P)^2^+2.2716P] where P=(Fo^2^+2Fc^2^)/3'
_refine_ls_weighting_scheme calc
_refine_ls_wR_factor_gt 0.0539
_refine_ls_wR_factor_ref 0.0552
_reflns_number_gt 2888
_reflns_number_total 3108
_reflns_threshold_expression >2sigma(I)
_cod_data_source_file om7009655-file003.cif
_cod_data_source_block 1_(g56f1am)
_cod_depositor_comments
;
The following automatic conversions were performed:

'_symmetry_cell_setting' value 'Monoclinic' changed to 'monoclinic'
according to /home/saulius/struct/CIF-dictionaries/cif_core.dic
dictionary named 'cif_core.dic' version 2.4.1 from 2010-06-29.

Automatic conversion script
Id: cif_fix_values 1715 2011-07-08 13:25:40Z adriana 
;
_cod_original_sg_symbol_H-M P2(1)/n
_cod_database_code 4070719

loop_
_symmetry_equiv_pos_as_xyz
'x, y, z'
'-x+1/2, y+1/2, -z+1/2'
'-x, -y, -z'
'x-1/2, -y-1/2, z-1/2'

loop_
_atom_site_label
_atom_site_type_symbol
_atom_site_fract_x
_atom_site_fract_y
_atom_site_fract_z
_atom_site_U_iso_or_equiv
_atom_site_adp_type
_atom_site_occupancy
_atom_site_symmetry_multiplicity
_atom_site_calc_flag
_atom_site_refinement_flags
Ru1 Ru 0.07895(4) 0.171994(12) 0.76587(3) 0.03266(11) Uani 1 1 d .
Ru2 Ru -0.21069(4) 0.094696(13) 0.68541(3) 0.03334(11) Uani 1 1 d .
Ru3 Ru 0.12381(4) 0.047320(12) 0.77958(3) 0.03189(11) Uani 1 1 d .
C101 C 0.0756(5) 0.17861(16) 0.9279(4) 0.0418(9) Uani 1 1 d .
O101 O 0.0778(4) 0.18858(15) 1.0238(3) 0.0671(9) Uani 1 1 d .
C102 C 0.3131(6) 0.17941(18) 0.8229(4) 0.0499(11) Uani 1 1 d .
O102 O 0.4560(4) 0.18207(17) 0.8602(4) 0.0813(11) Uani 1 1 d .
C103 C 0.0517(6) 0.17419(17) 0.5961(4) 0.0492(11) Uani 1 1 d .
O103 O 0.0406(6) 0.18226(15) 0.4982(3) 0.0799(11) Uani 1 1 d .
C201 C -0.2006(5) 0.10240(19) 0.8520(4) 0.0455(10) Uani 1 1 d .
O201 O -0.2106(4) 0.10534(17) 0.9452(3) 0.0672(9) Uani 1 1 d .
C202 C -0.3969(6) 0.1464(2) 0.6254(4) 0.0525(11) Uani 1 1 d .
O202 O -0.5134(5) 0.17431(18) 0.5868(4) 0.0889(13) Uani 1 1 d .
C203 C -0.3279(5) 0.02187(19) 0.6641(4) 0.0475(10) Uani 1 1 d .
O203 O -0.4030(5) -0.02010(16) 0.6476(3) 0.0819(11) Uani 1 1 d .
C204 C -0.1984(5) 0.08939(18) 0.5245(4) 0.0439(10) Uani 1 1 d .
O204 O -0.2067(4) 0.08482(17) 0.4264(3) 0.0688(9) Uani 1 1 d .
C301 C 0.1243(5) 0.05308(15) 0.9438(4) 0.0369(9) Uani 1 1 d .
O301 O 0.1388(4) 0.05236(13) 1.0436(3) 0.0550(8) Uani 1 1 d .
C302 C 0.3601(6) 0.0347(2) 0.8426(4) 0.0493(10) Uani 1 1 d .
O302 O 0.4974(4) 0.0236(2) 0.8781(4) 0.0930(13) Uani 1 1 d .
C303 C 0.0413(5) -0.03180(18) 0.7582(3) 0.0416(9) Uani 1 1 d .
O303 O -0.0037(4) -0.07901(13) 0.7482(3) 0.0596(8) Uani 1 1 d .
C304 C 0.1419(5) 0.05386(17) 0.6205(4) 0.0438(10) Uani 1 1 d .
O304 O 0.1673(5) 0.05417(16) 0.5323(3) 0.0705(10) Uani 1 1 d .
N1 N 0.0893(5) 0.30371(14) 0.7027(3) 0.0514(9) Uani 1 1 d .
N2 N -0.1130(4) 0.28922(14) 0.7691(3) 0.0484(9) Uani 1 1 d .
C1 C 0.0112(5) 0.26103(15) 0.7433(3) 0.0374(9) Uani 1 1 d .
C2 C 0.0125(7) 0.3571(2) 0.7032(5) 0.0710(16) Uani 1 1 d .
H2 H 0.0433 0.3926 0.6792 0.085 Uiso 1 1 calc R
C3 C -0.1111(7) 0.3483(2) 0.7436(5) 0.0697(15) Uani 1 1 d .
H3 H -0.1840 0.3765 0.7534 0.084 Uiso 1 1 calc R
C4 C 0.2367(6) 0.2987(2) 0.6682(5) 0.0693(14) Uani 1 1 d .
H4A H 0.3322 0.2899 0.7385 0.104 Uiso 1 1 calc R
H4B H 0.2551 0.3349 0.6336 0.104 Uiso 1 1 calc R
H4C H 0.2204 0.2681 0.6096 0.104 Uiso 1 1 calc R
C5 C -0.2368(6) 0.2645(2) 0.8149(4) 0.0581(12) Uani 1 1 d .
H5A H -0.2364 0.2228 0.8080 0.087 Uiso 1 1 calc R
H5B H -0.3457 0.2792 0.7685 0.087 Uiso 1 1 calc R
H5C H -0.2101 0.2751 0.8985 0.087 Uiso 1 1 calc R

loop_
_atom_site_aniso_label
_atom_site_aniso_U_11
_atom_site_aniso_U_22
_atom_site_aniso_U_33
_atom_site_aniso_U_23
_atom_site_aniso_U_13
_atom_site_aniso_U_12
Ru1 0.03208(18) 0.02786(17) 0.03781(19) -0.00069(12) 0.01177(13) -0.00055(12)
Ru2 0.02993(18) 0.03447(18) 0.03475(18) -0.00120(12) 0.01004(13) -0.00047(12)
Ru3 0.03487(19) 0.03024(18) 0.03239(18) 0.00203(12) 0.01394(13) 0.00446(12)
C101 0.044(2) 0.034(2) 0.042(2) 0.0034(17) 0.0087(19) 0.0064(17)
O101 0.085(2) 0.074(2) 0.0357(18) -0.0054(16) 0.0123(16) 0.0119(19)
C102 0.039(3) 0.048(2) 0.059(3) 0.005(2) 0.013(2) 0.001(2)
O102 0.035(2) 0.091(3) 0.108(3) 0.005(2) 0.0122(19) -0.0053(18)
C103 0.065(3) 0.033(2) 0.054(3) -0.0031(19) 0.027(2) -0.0110(19)
O103 0.132(3) 0.068(2) 0.051(2) -0.0021(17) 0.046(2) -0.029(2)
C201 0.030(2) 0.060(3) 0.044(3) -0.002(2) 0.0104(18) 0.0037(19)
O201 0.053(2) 0.109(3) 0.0447(19) -0.0089(17) 0.0236(16) 0.0030(18)
C202 0.052(3) 0.055(3) 0.046(2) -0.004(2) 0.011(2) 0.008(2)
O202 0.067(2) 0.095(3) 0.089(3) 0.007(2) 0.007(2) 0.046(2)
C203 0.048(3) 0.039(2) 0.053(3) 0.0043(19) 0.016(2) -0.001(2)
O203 0.087(3) 0.055(2) 0.098(3) 0.0027(19) 0.026(2) -0.028(2)
C204 0.042(2) 0.049(2) 0.040(2) -0.0028(18) 0.0135(19) -0.0012(19)
O204 0.067(2) 0.098(3) 0.043(2) -0.0041(17) 0.0201(16) 0.0005(19)
C301 0.039(2) 0.032(2) 0.041(2) -0.0003(16) 0.0168(18) 0.0023(16)
O301 0.071(2) 0.0618(19) 0.0363(18) -0.0010(13) 0.0232(15) 0.0019(16)
C302 0.042(3) 0.061(3) 0.049(2) 0.014(2) 0.020(2) 0.008(2)
O302 0.041(2) 0.142(4) 0.098(3) 0.037(3) 0.026(2) 0.026(2)
C303 0.050(2) 0.042(2) 0.038(2) 0.0008(18) 0.0217(19) 0.008(2)
O303 0.085(2) 0.0369(17) 0.067(2) -0.0039(14) 0.0392(18) -0.0068(16)
C304 0.054(3) 0.040(2) 0.039(2) 0.0033(18) 0.018(2) 0.0099(19)
O304 0.094(3) 0.084(2) 0.0450(19) 0.0084(17) 0.0390(19) 0.020(2)
N1 0.053(2) 0.0290(18) 0.061(2) 0.0020(16) 0.0056(18) -0.0084(16)
N2 0.044(2) 0.0366(19) 0.053(2) -0.0087(15) 0.0027(17) 0.0052(16)
C1 0.036(2) 0.0306(19) 0.037(2) -0.0001(16) 0.0027(16) 0.0001(17)
C2 0.068(4) 0.035(3) 0.084(4) 0.005(2) -0.006(3) -0.006(2)
C3 0.061(3) 0.033(2) 0.090(4) -0.012(2) -0.006(3) 0.011(2)
C4 0.068(3) 0.059(3) 0.079(3) 0.014(3) 0.023(3) -0.022(3)
C5 0.048(3) 0.063(3) 0.064(3) -0.014(2) 0.020(2) 0.012(2)

loop_
_atom_type_symbol
_atom_type_description
_atom_type_scat_dispersion_real
_atom_type_scat_dispersion_imag
_atom_type_scat_source
C C 0.0033 0.0016 'International Tables Vol C Tables 4.2.6.8 and 6.1.1.4'
H H 0.0000 0.0000 'International Tables Vol C Tables 4.2.6.8 and 6.1.1.4'
N N 0.0061 0.0033 'International Tables Vol C Tables 4.2.6.8 and 6.1.1.4'
O O 0.0106 0.0060 'International Tables Vol C Tables 4.2.6.8 and 6.1.1.4'
Ru Ru -1.2594 0.8363 'International Tables Vol C Tables 4.2.6.8 and 6.1.1.4'

loop_
_geom_angle_atom_site_label_1
_geom_angle_atom_site_label_2
_geom_angle_atom_site_label_3
_geom_angle
C102 Ru1 C101 90.93(19)
C102 Ru1 C103 95.8(2)
C101 Ru1 C103 170.54(18)
C102 Ru1 C1 99.60(17)
C101 Ru1 C1 87.19(15)
C103 Ru1 C1 85.12(16)
C102 Ru1 Ru3 88.07(13)
C101 Ru1 Ru3 94.02(11)
C103 Ru1 Ru3 92.87(12)
C1 Ru1 Ru3 172.22(10)
C102 Ru1 Ru2 147.64(13)
C101 Ru1 Ru2 93.97(12)
C103 Ru1 Ru2 83.92(13)
C1 Ru1 Ru2 112.57(11)
Ru3 Ru1 Ru2 59.70(3)
C202 Ru2 C203 99.48(19)
C202 Ru2 C204 89.81(18)
C203 Ru2 C204 91.08(18)
C202 Ru2 C201 93.31(18)
C203 Ru2 C201 92.92(18)
C204 Ru2 C201 174.46(17)
C202 Ru2 Ru3 163.47(14)
C203 Ru2 Ru3 96.98(13)
C204 Ru2 Ru3 88.39(12)
C201 Ru2 Ru3 87.32(12)
C202 Ru2 Ru1 104.08(15)
C203 Ru2 Ru1 156.28(12)
C204 Ru2 Ru1 91.73(12)
C201 Ru2 Ru1 83.07(12)
Ru3 Ru2 Ru1 59.58(4)
C302 Ru3 C303 101.21(18)
C302 Ru3 C301 89.10(17)
C303 Ru3 C301 93.98(15)
C302 Ru3 C304 87.81(18)
C303 Ru3 C304 95.40(16)
C301 Ru3 C304 170.53(17)
C302 Ru3 Ru1 105.89(14)
C303 Ru3 Ru1 152.90(12)
C301 Ru3 Ru1 86.71(11)
C304 Ru3 Ru1 85.54(12)
C302 Ru3 Ru2 166.56(14)
C303 Ru3 Ru2 92.18(12)
C301 Ru3 Ru2 91.08(11)
C304 Ru3 Ru2 89.86(12)
Ru1 Ru3 Ru2 60.722(14)
O101 C101 Ru1 172.8(4)
O102 C102 Ru1 177.4(4)
O103 C103 Ru1 171.9(4)
O201 C201 Ru2 173.3(4)
O202 C202 Ru2 176.0(4)
O203 C203 Ru2 177.0(4)
O204 C204 Ru2 173.5(4)
O301 C301 Ru3 172.6(3)
O302 C302 Ru3 175.7(5)
O303 C303 Ru3 178.1(4)
O304 C304 Ru3 172.7(4)
C1 N1 C2 110.2(4)
C1 N1 C4 128.0(4)
C2 N1 C4 121.7(4)
C1 N2 C3 110.4(4)
C1 N2 C5 128.0(3)
C3 N2 C5 121.7(4)
N1 C1 N2 104.3(3)
N1 C1 Ru1 126.5(3)
N2 C1 Ru1 129.1(3)
C3 C2 N1 107.7(4)
C2 C3 N2 107.3(4)

loop_
_geom_bond_atom_site_label_1
_geom_bond_atom_site_label_2
_geom_bond_distance
Ru1 C102 1.879(5)
Ru1 C101 1.921(4)
Ru1 C103 1.928(5)
Ru1 C1 2.115(4)
Ru1 Ru3 2.8840(15)
Ru1 Ru2 2.9172(12)
Ru2 C202 1.909(5)
Ru2 C203 1.918(4)
Ru2 C204 1.934(4)
Ru2 C201 1.939(5)
Ru2 Ru3 2.8876(14)
Ru3 C302 1.910(4)
Ru3 C303 1.932(4)
Ru3 C301 1.933(4)
Ru3 C304 1.935(4)
C101 O101 1.143(5)
C102 O102 1.143(5)
C103 O103 1.136(5)
C201 O201 1.129(5)
C202 O202 1.135(5)
C203 O203 1.135(5)
C204 O204 1.135(5)
C301 O301 1.136(4)
C302 O302 1.126(5)
C303 O303 1.142(5)
C304 O304 1.129(5)
N1 C1 1.360(5)
N1 C2 1.389(6)
N1 C4 1.450(6)
N2 C1 1.360(5)
N2 C3 1.391(6)
N2 C5 1.454(6)
C2 C3 1.311(8)
